data_5910317
loop_
_publ_author_name
'Wyckoff, R. W. G.'

_publ_section_title
;
Page 72 & 74 from the Structure of Crystals, vol. 3 by Wyckoff R W G. 
published by Interscience Publishers, Inc. in 1951 
;
_journal_name_full 'The Structure of Crystals'
_journal_page_first 72
_journal_page_last 74
_journal_volume 3
_journal_year 1951
_chemical_formula_structural Al2CdS4
_chemical_formula_sum 'Al2 Cd S4'
_space_group_IT_number 82
_symmetry_cell_setting tetragonal
_symmetry_Int_Tables_number 82
_symmetry_space_group_name_Hall 'I -4'
_symmetry_space_group_name_H-M 'I -4'
_audit_creation_date 2006-02-07
_audit_creation_method
;
Page 72 & 74 from the Structure of Crystals, vol. 3 by Wyckoff R W G. 
published by Interscience Publishers, Inc. in 1951 
;
_audit_update_record 'created by Girish Upreti, Portland State University'
_cell_angle_alpha 90
_cell_angle_beta 90
_cell_angle_gamma 90
_cell_length_a 5.564
_cell_length_b 5.564
_cell_length_c 10.32
_cell_volume 319.488
_cod_database_code 5910317

loop_
_symmetry_equiv_pos_as_xyz
x,y,z
y,-x,-z
-y,x,-z
-x,-y,z
x+1/2,y+1/2,z+1/2
y+1/2,-x+1/2,-z+1/2
-y+1/2,x+1/2,-z+1/2
-x+1/2,-y+1/2,z+1/2

loop_
_atom_site_fract_x
_atom_site_fract_y
_atom_site_fract_z
_atom_site_label
0.00000 0.00000 0.00000 Cd1
0.50000 0.50000 0.50000 Cd2
0.00000 0.00000 0.50000 Al1
0.50000 0.50000 0.00000 Al2
0.00000 0.50000 0.25000 Al3
0.50000 0.00000 0.75000 Al4
0.26000 0.25000 0.13000 S1
-0.26000 -0.25000 0.13000 S2
-0.25000 0.26000 -0.13000 S3
0.25000 -0.26000 -0.13000 S4
